data_1560956
loop_
_publ_author_name
'Cramer, Alisha J.'
'Cole, Jacqueline M.'

_publ_section_title
;
 Host-guest prospects of neodymium and gadolinium ultraphosphate
 frameworks for nuclear waste storage: Multi-temperature topological
 analysis of nanoporous cages in RP5O14
;
_journal_name_full 'Journal of Solid State Chemistry'
_journal_page_first 250
_journal_page_last 257
_journal_paper_doi 10.1016/j.jssc.2018.07.020
_journal_volume 266
_journal_year 2018
_chemical_formula_sum 'Nd O14 P5'
_chemical_formula_weight 523.09
_space_group_IT_number 14
_space_group_name_Hall '-P 2ybc'
_space_group_name_H-M_alt 'P 1 21/c 1'
_symmetry_cell_setting monoclinic
_symmetry_space_group_name_H-M 'P 1 21/c 1'
_atom_sites_solution_hydrogens none
_atom_sites_solution_primary direct
_atom_sites_solution_secondary difmap
_audit_creation_method SHELXL-97
_cell_angle_alpha 90.00
_cell_angle_beta 90.463(9)
_cell_angle_gamma 90.00
_cell_formula_units_Z 4
_cell_length_a 8.764(5)
_cell_length_b 8.995(5)
_cell_length_c 13.023(6)
_cell_measurement_reflns_used 512
_cell_measurement_temperature 280(2)
_cell_measurement_theta_max 28.28
_cell_measurement_theta_min 2.0
_cell_volume 1026.6(9)
_computing_cell_refinement
;
Rigaku CrystalClear-SM Expert 2.0
;
_computing_data_collection 'Rigaku CrystalClear-SM Expert 2.0'
_computing_data_reduction
;
Rigaku CrystalClear-SM Expert 2.0
;
_computing_molecular_graphics
;
SHELXTL-PLUS (Sheldrick, 1995)
;
_computing_publication_material 'SHELXL-97 (Sheldrick, 1997)'
_computing_structure_refinement 'SHELXL-97 (Sheldrick, 1997)'
_computing_structure_solution 'SHELXS-97 (Sheldrick, 1990)'
_diffrn_ambient_temperature 280(2)
_diffrn_measured_fraction_theta_full 0.909
_diffrn_measured_fraction_theta_max 0.909
_diffrn_measurement_device_type 'Rigaku Saturn 724+ CCD'
_diffrn_measurement_method '\w scans'
_diffrn_radiation_monochromator graphite
_diffrn_radiation_source 'fine-focus sealed tube'
_diffrn_radiation_type MoK\a
_diffrn_radiation_wavelength 0.71073
_diffrn_reflns_av_R_equivalents 0.0855
_diffrn_reflns_av_sigmaI/netI 0.0725
_diffrn_reflns_limit_h_max 10
_diffrn_reflns_limit_h_min -11
_diffrn_reflns_limit_k_max 11
_diffrn_reflns_limit_k_min -11
_diffrn_reflns_limit_l_max 17
_diffrn_reflns_limit_l_min -14
_diffrn_reflns_number 4713
_diffrn_reflns_theta_full 28.28
_diffrn_reflns_theta_max 28.28
_diffrn_reflns_theta_min 1.56
_diffrn_standards_decay_% 0
_diffrn_standards_interval_count 0
_diffrn_standards_interval_time 0
_diffrn_standards_number 0
_exptl_absorpt_coefficient_mu 5.925
_exptl_absorpt_correction_T_max 0.743
_exptl_absorpt_correction_T_min 0.317
_exptl_absorpt_correction_type empirical
_exptl_absorpt_process_details
;
T. Higashi, ABSCOR, empirical absorption correction
;
_exptl_crystal_colour purple
_exptl_crystal_density_diffrn 3.385
_exptl_crystal_density_method 'not measured'
_exptl_crystal_description plate
_exptl_crystal_F_000 988
_exptl_crystal_size_max 0.2
_exptl_crystal_size_mid 0.2
_exptl_crystal_size_min 0.05
_refine_diff_density_max 3.418
_refine_diff_density_min -2.363
_refine_diff_density_rms 0.455
_refine_ls_extinction_coef 0.0061(15)
_refine_ls_extinction_expression Fc^*^=kFc[1+0.001xFc^2^\l^3^/sin(2\q)]^-1/4^
_refine_ls_extinction_method SHELXL
_refine_ls_goodness_of_fit_ref 1.095
_refine_ls_hydrogen_treatment none
_refine_ls_matrix_type full
_refine_ls_number_parameters 183
_refine_ls_number_reflns 2310
_refine_ls_number_restraints 0
_refine_ls_restrained_S_all 1.095
_refine_ls_R_factor_all 0.0621
_refine_ls_R_factor_gt 0.0611
_refine_ls_shift/su_max 0.000
_refine_ls_shift/su_mean 0.000
_refine_ls_structure_factor_coef Fsqd
_refine_ls_weighting_details 'calc w=1/[\s^2^(Fo^2^)+(0.1270P)^2^+1.4581P] where P=(Fo^2^+2Fc^2^)/3'
_refine_ls_weighting_scheme calc
_refine_ls_wR_factor_gt 0.1702
_refine_ls_wR_factor_ref 0.1720
_reflns_number_gt 2235
_reflns_number_total 2310
_reflns_threshold_expression >2sigma(I)
_cod_data_source_file nd_013_280_a1.cif
_cod_data_source_block nd_013_280_a1
_cod_original_cell_volume 1026.5(9)
_cod_original_sg_symbol_H-M P2(1)/c
_cod_database_code 1560956

loop_
_symmetry_equiv_pos_as_xyz
'x, y, z'
'-x, y+1/2, -z+1/2'
'-x, -y, -z'
'x, -y-1/2, z-1/2'

loop_
_atom_site_label
_atom_site_type_symbol
_atom_site_fract_x
_atom_site_fract_y
_atom_site_fract_z
_atom_site_U_iso_or_equiv
_atom_site_adp_type
_atom_site_occupancy
_atom_site_symmetry_multiplicity
_atom_site_calc_flag
_atom_site_refinement_flags
_atom_site_disorder_assembly
_atom_site_disorder_group
Nd1 Nd 0.22286(4) 0.19027(3) 0.00128(2) 0.0084(2) Uani 1 1 d . . .
P1 P 0.2739(2) -0.44813(17) -0.16348(12) 0.0088(4) Uani 1 1 d . . .
P2 P 0.25528(18) -0.45188(17) 0.16469(12) 0.0084(4) Uani 1 1 d . . .
P3 P 0.18644(19) -0.24630(17) -0.00007(11) 0.0086(3) Uani 1 1 d . . .
P4 P 0.50669(18) -0.49770(16) -0.32534(12) 0.0086(3) Uani 1 1 d . . .
P5 P -0.00810(19) -0.50516(18) 0.29516(12) 0.0095(4) Uani 1 1 d . . .
O1 O 0.0930(6) -0.4285(5) 0.2074(4) 0.0165(10) Uani 1 1 d . . .
O2 O 0.2952(7) -0.3142(5) -0.0881(4) 0.0140(11) Uani 1 1 d . . .
O3 O 0.2780(7) -0.3089(4) 0.0992(4) 0.0133(11) Uani 1 1 d . . .
O4 O 0.2101(6) -0.0837(6) -0.0013(3) 0.0174(11) Uani 1 1 d . . .
O5 O 0.2808(6) 0.4089(6) 0.1096(4) 0.0177(10) Uani 1 1 d . . .
O6 O -0.0326(6) 0.3135(4) 0.0059(4) 0.0133(10) Uani 1 1 d . . .
O7 O 0.4083(6) -0.4191(5) -0.2372(4) 0.0142(9) Uani 1 1 d . . .
O8 O 0.3674(6) -0.4197(5) 0.2556(4) 0.0142(9) Uani 1 1 d . . .
O9 O -0.1281(6) -0.5971(5) 0.2256(4) 0.0153(10) Uani 1 1 d . . .
O10 O 0.2691(6) 0.4051(6) -0.1152(4) 0.0176(10) Uani 1 1 d . . .
O11 O 0.0873(6) 0.1166(5) 0.1517(3) 0.0159(9) Uani 1 1 d . . .
O12 O 0.0848(6) 0.1184(5) -0.1508(4) 0.0167(10) Uani 1 1 d . . .
O13 O 0.4161(6) 0.1160(5) 0.1247(4) 0.0147(9) Uani 1 1 d . . .
O14 O 0.4211(6) 0.1214(5) -0.1159(4) 0.0163(9) Uani 1 1 d . . .

loop_
_atom_site_aniso_label
_atom_site_aniso_U_11
_atom_site_aniso_U_22
_atom_site_aniso_U_33
_atom_site_aniso_U_23
_atom_site_aniso_U_13
_atom_site_aniso_U_12
Nd1 0.0118(3) 0.0059(3) 0.0075(3) -0.00010(8) -0.00015(19) 0.00014(8)
P1 0.0125(7) 0.0054(7) 0.0086(8) 0.0002(5) 0.0005(6) 0.0001(5)
P2 0.0127(8) 0.0053(7) 0.0072(8) -0.0006(5) -0.0009(6) 0.0002(5)
P3 0.0145(7) 0.0051(8) 0.0063(7) 0.0011(4) 0.0002(5) 0.0011(6)
P4 0.0111(7) 0.0081(7) 0.0066(7) 0.0010(5) -0.0002(6) 0.0003(5)
P5 0.0117(7) 0.0100(7) 0.0068(7) -0.0001(5) -0.0006(6) -0.0009(5)
O1 0.015(2) 0.021(2) 0.014(2) 0.0065(18) 0.0027(18) 0.0014(19)
O2 0.012(2) 0.015(3) 0.015(3) -0.0068(15) 0.004(2) -0.0028(15)
O3 0.017(3) 0.014(3) 0.009(2) 0.0053(14) -0.002(2) -0.0045(15)
O4 0.024(3) 0.007(2) 0.021(3) 0.0007(15) 0.001(2) -0.0017(17)
O5 0.024(3) 0.010(2) 0.019(2) -0.0076(18) -0.002(2) 0.0000(19)
O6 0.017(2) 0.010(2) 0.012(3) -0.0006(13) 0.001(2) 0.0010(14)
O7 0.018(2) 0.012(2) 0.013(2) -0.0011(16) 0.0073(18) 0.0034(17)
O8 0.018(2) 0.012(2) 0.012(2) -0.0032(16) -0.0047(17) 0.0024(17)
O9 0.016(2) 0.0079(19) 0.021(2) -0.0011(17) -0.0045(19) 0.0016(18)
O10 0.024(3) 0.011(2) 0.018(2) 0.0068(18) -0.001(2) 0.0005(19)
O11 0.022(2) 0.014(2) 0.012(2) 0.0015(16) 0.0029(18) -0.0024(19)
O12 0.022(2) 0.013(2) 0.016(2) -0.0060(17) -0.0005(19) -0.0018(18)
O13 0.017(2) 0.013(2) 0.014(2) 0.0050(17) -0.0036(17) 0.0004(18)
O14 0.018(2) 0.015(2) 0.016(2) -0.0049(17) 0.0036(18) 0.0014(18)

loop_
_atom_type_symbol
_atom_type_description
_atom_type_scat_dispersion_real
_atom_type_scat_dispersion_imag
_atom_type_scat_source
O O 0.0106 0.0060 'International Tables Vol C Tables 4.2.6.8 and 6.1.1.4'
P P 0.1023 0.0942 'International Tables Vol C Tables 4.2.6.8 and 6.1.1.4'
Nd Nd -0.1943 3.0179 'International Tables Vol C Tables 4.2.6.8 and 6.1.1.4'

loop_
_geom_angle_atom_site_label_1
_geom_angle_atom_site_label_2
_geom_angle_atom_site_label_3
_geom_angle
_geom_angle_site_symmetry_1
_geom_angle_site_symmetry_3
O11 Nd1 O12 110.51(17) . .
O11 Nd1 O14 144.58(17) . .
O12 Nd1 O14 76.65(17) . .
O11 Nd1 O13 74.27(18) . .
O12 Nd1 O13 144.98(18) . .
O14 Nd1 O13 81.09(17) . .
O11 Nd1 O4 73.23(16) . .
O12 Nd1 O4 72.39(15) . .
O14 Nd1 O4 76.54(16) . .
O13 Nd1 O4 76.38(16) . .
O11 Nd1 O5 81.61(17) . .
O12 Nd1 O5 141.72(17) . .
O14 Nd1 O5 114.93(18) . .
O13 Nd1 O5 72.62(17) . .
O4 Nd1 O5 144.29(15) . .
O11 Nd1 O10 142.89(17) . .
O12 Nd1 O10 77.89(17) . .
O14 Nd1 O10 72.01(17) . .
O13 Nd1 O10 120.15(17) . .
O4 Nd1 O10 140.72(16) . .
O5 Nd1 O10 72.3(2) . .
O11 Nd1 O6 69.66(16) . .
O12 Nd1 O6 72.16(16) . .
O14 Nd1 O6 141.44(16) . .
O13 Nd1 O6 136.78(17) . .
O4 Nd1 O6 113.75(16) . .
O5 Nd1 O6 79.22(16) . .
O10 Nd1 O6 79.68(16) . .
O10 P1 O7 116.3(3) 1_545 .
O10 P1 O9 115.6(3) 1_545 3_545
O7 P1 O9 105.0(3) . 3_545
O10 P1 O2 115.4(3) 1_545 .
O7 P1 O2 99.8(3) . .
O9 P1 O2 102.6(3) 3_545 .
O5 P2 O1 116.0(3) 1_545 .
O5 P2 O3 114.7(3) 1_545 .
O1 P2 O3 101.9(3) . .
O5 P2 O8 115.7(3) 1_545 .
O1 P2 O8 106.1(3) . .
O3 P2 O8 100.4(3) . .
O4 P3 O6 122.1(3) . 3
O4 P3 O3 106.5(2) . .
O6 P3 O3 110.2(3) 3 .
O4 P3 O2 106.4(3) . .
O6 P3 O2 110.6(3) 3 .
O3 P3 O2 98.3(3) . .
O14 P4 O13 122.1(3) 2_644 4
O14 P4 O7 106.8(3) 2_644 .
O13 P4 O7 110.0(3) 4 .
O14 P4 O8 109.7(3) 2_644 3_645
O13 P4 O8 106.3(3) 4 3_645
O7 P4 O8 99.7(3) . 3_645
O11 P5 O12 123.3(3) 2_545 4_556
O11 P5 O1 106.3(3) 2_545 .
O12 P5 O1 109.2(3) 4_556 .
O11 P5 O9 109.8(3) 2_545 .
O12 P5 O9 105.6(3) 4_556 .
O1 P5 O9 100.4(3) . .
P2 O1 P5 135.4(3) . .
P1 O2 P3 131.9(4) . .
P2 O3 P3 131.4(4) . .
P3 O4 Nd1 174.4(3) . .
P2 O5 Nd1 158.6(3) 1_565 .
P3 O6 Nd1 129.4(2) 3 .
P1 O7 P4 141.7(3) . .
P2 O8 P4 140.3(3) . 3_645
P1 O9 P5 133.3(3) 3_545 .
P1 O10 Nd1 165.2(3) 1_565 .
P5 O11 Nd1 146.1(3) 2 .
P5 O12 Nd1 148.2(3) 4 .
P4 O13 Nd1 149.7(3) 4_556 .
P4 O14 Nd1 147.0(3) 2_654 .

loop_
_geom_bond_atom_site_label_1
_geom_bond_atom_site_label_2
_geom_bond_distance
_geom_bond_site_symmetry_2
Nd1 O11 2.393(5) .
Nd1 O12 2.401(5) .
Nd1 O14 2.403(5) .
Nd1 O13 2.419(5) .
Nd1 O4 2.467(6) .
Nd1 O5 2.470(5) .
Nd1 O10 2.492(5) .
Nd1 O6 2.499(5) .
P1 O10 1.463(5) 1_545
P1 O7 1.548(5) .
P1 O9 1.561(5) 3_545
P1 O2 1.564(5) .
P2 O5 1.461(5) 1_545
P2 O1 1.546(5) .
P2 O3 1.557(5) .
P2 O8 1.559(5) .
P3 O4 1.477(5) .
P3 O6 1.479(5) 3
P3 O3 1.617(6) .
P3 O2 1.617(6) .
P4 O14 1.463(5) 2_644
P4 O13 1.476(5) 4
P4 O7 1.605(5) .
P4 O8 1.606(5) 3_645
P5 O11 1.472(5) 2_545
P5 O12 1.479(5) 4_556
P5 O1 1.607(5) .
P5 O9 1.611(5) .
O5 P2 1.461(5) 1_565
O6 P3 1.479(5) 3
O8 P4 1.606(5) 3_645
O9 P1 1.561(5) 3_545
O10 P1 1.463(5) 1_565
O11 P5 1.472(5) 2
O12 P5 1.479(5) 4
O13 P4 1.476(5) 4_556
O14 P4 1.463(5) 2_654

_cod_database_fobs_code 1560956
